data_2206891
loop_
_publ_author_name
'Klausmeyer, Kevin K.'
'Adrian, Rafael A.'

_publ_section_title
;
 Tris(tetraethylammonium)
 \m-3-hydroxypropanolato-di-\m-methoxo-bis[tricarbonyltungsten(0)]
;
_journal_coeditor_code BV6028
_journal_issue 10
_journal_name_full 'Acta Crystallographica Section E'
_journal_page_first m2039
_journal_page_last m2041
_journal_paper_doi 10.1107/S1600536805029041
_journal_volume 61
_journal_year 2005
_chemical_formula_iupac '(C8 H20 N)3 [W2 (C H3 O)2 (C3 H7 O2) (C O)6]'
_chemical_formula_moiety '3C8 H20 N +, C11 H13 O10 W2 3-'
_chemical_formula_sum 'C35 H73 N3 O10 W2'
_chemical_formula_weight 1063.63
_chemical_name_systematic
;
Tris(tetraethylammonium)
\m-3-hydroxypropanolato-di-\m-methoxo-bis[tricarbonyltungsten(0)]
;
_space_group_IT_number 62
_symmetry_cell_setting orthorhombic
_symmetry_space_group_name_Hall '-P 2ac 2n'
_symmetry_space_group_name_H-M 'P n m a'
_atom_sites_solution_hydrogens geom
_atom_sites_solution_primary direct
_atom_sites_solution_secondary difmap
_audit_creation_method SHELXL-97
_cell_angle_alpha 90.00
_cell_angle_beta 90.00
_cell_angle_gamma 90.00
_cell_formula_units_Z 4
_cell_length_a 16.9476(6)
_cell_length_b 24.1286(9)
_cell_length_c 10.2457(4)
_cell_measurement_reflns_used 6700
_cell_measurement_temperature 110(2)
_cell_measurement_theta_max 34.46
_cell_measurement_theta_min 2.47
_cell_volume 4189.7(3)
_computing_cell_refinement APEX-2
_computing_data_collection 'APEX-2 (Bruker, 2003)'
_computing_data_reduction 'SAINT-Plus (Bruker, 2003)'
_computing_molecular_graphics 'SHELXTL (Sheldrick, 2000)'
_computing_publication_material SHELXTL
_computing_structure_refinement 'SHELXL97 (Sheldrick, 1997)'
_computing_structure_solution 'SHELXS97 (Sheldrick, 1997)'
_diffrn_ambient_temperature 110(2)
_diffrn_measured_fraction_theta_full 0.980
_diffrn_measured_fraction_theta_max 0.973
_diffrn_measurement_device_type 'Bruker SMART CCD area-detector'
_diffrn_measurement_method '\f and \w'
_diffrn_radiation_monochromator graphite
_diffrn_radiation_source 'fine-focus sealed tube'
_diffrn_radiation_type MoK\a
_diffrn_radiation_wavelength 0.71073
_diffrn_reflns_av_R_equivalents 0.0243
_diffrn_reflns_av_sigmaI/netI 0.0191
_diffrn_reflns_limit_h_max 22
_diffrn_reflns_limit_h_min -22
_diffrn_reflns_limit_k_max 23
_diffrn_reflns_limit_k_min -32
_diffrn_reflns_limit_l_max 11
_diffrn_reflns_limit_l_min -13
_diffrn_reflns_number 27335
_diffrn_reflns_theta_full 26.00
_diffrn_reflns_theta_max 28.28
_diffrn_reflns_theta_min 2.16
_diffrn_standards_number 0
_exptl_absorpt_coefficient_mu 5.540
_exptl_absorpt_correction_T_max 0.4848
_exptl_absorpt_correction_T_min 0.2974
_exptl_absorpt_correction_type multi-scan
_exptl_absorpt_process_details '(SADABS; Sheldrick, 1996)'
_exptl_crystal_colour orange
_exptl_crystal_density_diffrn 1.686
_exptl_crystal_density_method 'not measured'
_exptl_crystal_description block
_exptl_crystal_F_000 2120
_exptl_crystal_size_max 0.26
_exptl_crystal_size_mid 0.15
_exptl_crystal_size_min 0.13
_refine_diff_density_max 2.552
_refine_diff_density_min -0.772
_refine_ls_extinction_method none
_refine_ls_goodness_of_fit_ref 1.019
_refine_ls_hydrogen_treatment constr
_refine_ls_matrix_type full
_refine_ls_number_parameters 274
_refine_ls_number_reflns 5181
_refine_ls_number_restraints 5
_refine_ls_restrained_S_all 1.034
_refine_ls_R_factor_all 0.0282
_refine_ls_R_factor_gt 0.0224
_refine_ls_shift/su_max 0.004
_refine_ls_shift/su_mean 0.000
_refine_ls_structure_factor_coef Fsqd
_refine_ls_weighting_details 'calc w = 1/[\s^2^(Fo^2^)+(0.0293P)^2^+7.8991P] where P = (Fo^2^+2Fc^2^)/3'
_refine_ls_weighting_scheme calc
_refine_ls_wR_factor_gt 0.0556
_refine_ls_wR_factor_ref 0.0601
_reflns_number_gt 4411
_reflns_number_total 5181
_reflns_threshold_expression I>2\s(I)
_cod_data_source_file bv6028.cif
_cod_data_source_block I
_cod_depositor_comments
;
The following automatic conversions were performed:
'_symmetry_cell_setting' value 'Orthorhombic' changed to 'orthorhombic'
according to '/home/saulius/struct/CIF-dictionaries/cif_core.dic'
dictionary named 'cif_core.dic' version 2.4.1 from
2010-06-29.

'_geom_bond_publ_flag' value 'Y' changed to 'y' according to
'/home/saulius/struct/CIF-dictionaries/cif_core.dic' dictionary named
'cif_core.dic' version 2.4.1 from 2010-06-29 (9
times).

'_geom_angle_publ_flag' value 'Y' changed to 'y' according to
'/home/saulius/struct/CIF-dictionaries/cif_core.dic' dictionary named
'cif_core.dic' version 2.4.1 from 2010-06-29 (6
times).

'_geom_hbond_publ_flag' value 'Y' changed to 'y' according to
'/home/saulius/struct/CIF-dictionaries/cif_core.dic' dictionary named
'cif_core.dic' version 2.4.1 from 2010-06-29 (2 times).

Automatic conversion script
Id: cif_fix_enum 1527 2010-12-29 10:47:43Z saulius 

The following automatic conversions were performed:

'_symmetry_cell_setting' value 'Orthorhombic' changed to
'orthorhombic' according to
/home/saulius/struct/CIF-dictionaries/cif_core.dic dictionary named
'cif_core.dic' version 2.4.1 from 2010-06-29.

'_geom_bond_publ_flag'
value 'Y' changed to 'y' according to
/home/saulius/struct/CIF-dictionaries/cif_core.dic dictionary named
'cif_core.dic' version 2.4.1 from 2010-06-29 (9
times).

'_geom_angle_publ_flag' value 'Y' changed to 'y' according
to /home/saulius/struct/CIF-dictionaries/cif_core.dic dictionary
named 'cif_core.dic' version 2.4.1 from 2010-06-29 (6
times).

'_geom_hbond_publ_flag' value 'Y' changed to 'y' according
to /home/saulius/struct/CIF-dictionaries/cif_core.dic dictionary
named 'cif_core.dic' version 2.4.1 from 2010-06-29 (2 times).

Automatic conversion script
Id: cif_fix_values 1715 2011-07-08 13:25:40Z adriana 
;
_cod_database_code 2206891
_cod_database_fobs_code 2206891

loop_
_symmetry_equiv_pos_as_xyz
'x, y, z'
'-x+1/2, -y, z+1/2'
'-x, y+1/2, -z'
'x+1/2, -y+1/2, -z+1/2'
'-x, -y, -z'
'x-1/2, y, -z-1/2'
'x, -y-1/2, z'
'-x-1/2, y-1/2, z-1/2'

loop_
_atom_site_label
_atom_site_fract_x
_atom_site_fract_y
_atom_site_fract_z
_atom_site_U_iso_or_equiv
_atom_site_adp_type
_atom_site_calc_flag
_atom_site_refinement_flags
_atom_site_occupancy
_atom_site_disorder_group
_atom_site_type_symbol
W1 0.120112(6) 0.682331(4) 1.400128(11) 0.02087(5) Uani d . 1 . W
O1 0.15179(18) 0.59719(10) 1.1764(2) 0.0476(6) Uani d . 1 . O
O2 -0.00686(13) 0.59786(9) 1.4974(2) 0.0351(5) Uani d . 1 . O
O3 0.24150(14) 0.61157(10) 1.5583(2) 0.0353(5) Uani d . 1 . O
O4 0.10259(17) 0.7500 1.5404(3) 0.0220(6) Uani d S 1 . O
O5 0.19831(17) 0.7500 1.3367(3) 0.0241(6) Uani d S 1 . O
N1 0.12964(15) 0.50237(11) 0.8078(3) 0.0286(5) Uani d . 1 . N
C1 0.13868(19) 0.63054(13) 1.2595(3) 0.0312(7) Uani d . 1 . C
C2 0.04105(18) 0.63060(12) 1.4595(3) 0.0257(6) Uani d . 1 . C
C3 0.19455(17) 0.63833(12) 1.4972(3) 0.0261(6) Uani d . 1 . C
C4 0.1402(3) 0.7500 1.6612(4) 0.0326(10) Uani d S 1 . C
H4A 0.1254 0.7826 1.7090 0.049 Uiso d PR 0.50 . H
H4B 0.1963 0.7500 1.6485 0.049 Uiso d SR 1 . H
C5 0.2808(3) 0.7500 1.3546(5) 0.0305(9) Uani d S 1 . C
H5A 0.3030 0.7835 1.3196 0.046 Uiso d PR 0.50 . H
H5B 0.2918 0.7500 1.4464 0.046 Uiso d SR 1 . H
O6 0.05275(17) 0.7500 1.3127(3) 0.0241(6) Uani d S 1 . O
C6 -0.01112(16) 0.7500 1.2256(3) 0.0380(11) Uani d S 1 . C
H6A -0.0300 0.7884 1.2127 0.046 Uiso calc PR 0.50 . H
H6B -0.0550 0.7280 1.2627 0.046 Uiso calc PR 0.50 . H
C7 0.01377(16) 0.7250(2) 1.0922(3) 0.0393(16) Uani d PR 0.50 . C
H7A 0.0259 0.6853 1.1055 0.047 Uiso calc PR 0.50 . H
H7B -0.0320 0.7271 1.0324 0.047 Uiso calc PR 0.50 . H
C8 0.07930(16) 0.7500 1.0294(3) 0.087(3) Uani d SR 1 . C
H8A 0.0794 0.7346 0.9398 0.104 Uiso calc PR 0.50 . H
H8B 0.0650 0.7896 1.0201 0.104 Uiso calc PR 0.50 . H
O7 0.15790(16) 0.7500 1.0679(3) 0.0588(12) Uani d SR 1 . O
H7 0.1605 0.7526 1.1496 0.088 Uiso calc PR 0.50 . H
C9 0.21424(19) 0.50277(14) 0.7599(4) 0.0361(7) Uani d . 1 . C
H9A 0.2238 0.4682 0.7103 0.043 Uiso calc R 1 . H
H9B 0.2207 0.5341 0.6986 0.043 Uiso calc R 1 . H
C10 0.2768(2) 0.50757(17) 0.8650(4) 0.0484(9) Uani d . 1 . C
H10A 0.3292 0.5071 0.8246 0.073 Uiso calc R 1 . H
H10B 0.2720 0.4763 0.9256 0.073 Uiso calc R 1 . H
H10C 0.2696 0.5424 0.9128 0.073 Uiso calc R 1 . H
C11 0.07718(19) 0.50265(14) 0.6875(3) 0.0336(7) Uani d . 1 . C
H11A 0.0895 0.5362 0.6357 0.040 Uiso calc R 1 . H
H11B 0.0908 0.4700 0.6334 0.040 Uiso calc R 1 . H
C12 -0.0102(2) 0.50168(17) 0.7132(4) 0.0445(9) Uani d . 1 . C
H12A -0.0388 0.5021 0.6301 0.067 Uiso calc R 1 . H
H12B -0.0250 0.5343 0.7647 0.067 Uiso calc R 1 . H
H12C -0.0239 0.4680 0.7617 0.067 Uiso calc R 1 . H
C13 0.1131(2) 0.55184(16) 0.8947(3) 0.0381(8) Uani d . 1 . C
H13A 0.1478 0.5497 0.9722 0.046 Uiso calc R 1 . H
H13B 0.0578 0.5496 0.9256 0.046 Uiso calc R 1 . H
C14 0.1253(2) 0.60758(16) 0.8293(4) 0.0464(9) Uani d . 1 . C
H14A 0.1125 0.6373 0.8910 0.070 Uiso calc R 1 . H
H14B 0.0908 0.6104 0.7528 0.070 Uiso calc R 1 . H
H14C 0.1805 0.6111 0.8018 0.070 Uiso calc R 1 . H
C15 0.1139(2) 0.45127(15) 0.8923(3) 0.0344(7) Uani d . 1 . C
H15A 0.1508 0.4517 0.9671 0.041 Uiso calc R 1 . H
H15B 0.0597 0.4538 0.9278 0.041 Uiso calc R 1 . H
C16 0.1224(2) 0.39619(15) 0.8209(4) 0.0463(9) Uani d . 1 . C
H16A 0.1097 0.3657 0.8806 0.069 Uiso calc R 1 . H
H16B 0.1768 0.3921 0.7898 0.069 Uiso calc R 1 . H
H16C 0.0862 0.3953 0.7463 0.069 Uiso calc R 1 . H
N2 -0.1305(2) 0.7500 1.6477(5) 0.0439(11) Uani d SPD 0.486(6) 1 N
C17 -0.0956(6) 0.7279(4) 1.5275(8) 0.060(3) Uani d PD 0.486(6) 1 C
H17A -0.0456 0.7085 1.5474 0.072 Uiso calc PR 0.486(6) 1 H
H17B -0.0841 0.7585 1.4659 0.072 Uiso calc PR 0.486(6) 1 H
C18 -0.1546(7) 0.6877(5) 1.4670(10) 0.067(3) Uani d PD 0.486(6) 1 C
H18A -0.1330 0.6730 1.3853 0.100 Uiso calc PR 0.486(6) 1 H
H18B -0.2041 0.7071 1.4490 0.100 Uiso calc PR 0.486(6) 1 H
H18C -0.1644 0.6571 1.5277 0.100 Uiso calc PR 0.486(6) 1 H
C19 -0.1544(4) 0.7116(3) 1.7505(7) 0.0343(17) Uani d PD 0.486(6) 1 C
H19A -0.2031 0.6920 1.7234 0.041 Uiso calc PR 0.486(6) 1 H
H19B -0.1662 0.7326 1.8311 0.041 Uiso calc PR 0.486(6) 1 H
C20 -0.0895(19) 0.6690(14) 1.778(2) 0.061(6) Uani d P 0.486(6) 1 C
H20A -0.1073 0.6436 1.8470 0.091 Uiso calc PR 0.486(6) 1 H
H20B -0.0417 0.6883 1.8076 0.091 Uiso calc PR 0.486(6) 1 H
H20C -0.0779 0.6480 1.6989 0.091 Uiso calc PR 0.486(6) 1 H
N2A -0.1305(2) 0.7500 1.6477(5) 0.0439(11) Uani d SPD 0.514(6) 2 N
C17A -0.2027(4) 0.7111(3) 1.6167(6) 0.0342(16) Uani d PD 0.514(6) 2 C
H17C -0.2165 0.6912 1.6981 0.041 Uiso calc PR 0.514(6) 2 H
H17D -0.2481 0.7350 1.5944 0.041 Uiso calc PR 0.514(6) 2 H
C18A -0.1946(6) 0.6680(3) 1.5089(8) 0.051(2) Uani d PD 0.514(6) 2 C
H18D -0.2443 0.6475 1.5002 0.076 Uiso calc PR 0.514(6) 2 H
H18E -0.1520 0.6422 1.5309 0.076 Uiso calc PR 0.514(6) 2 H
H18F -0.1824 0.6866 1.4263 0.076 Uiso calc PR 0.514(6) 2 H
C19A -0.0633(4) 0.7073(3) 1.7043(8) 0.049(2) Uani d PD 0.514(6) 2 C
H19C -0.0474 0.6821 1.6327 0.058 Uiso calc PR 0.514(6) 2 H
H19D -0.0163 0.7292 1.7289 0.058 Uiso calc PR 0.514(6) 2 H
C20A -0.0868(17) 0.6725(12) 1.820(2) 0.063(6) Uani d P 0.514(6) 2 C
H20D -0.0424 0.6489 1.8454 0.094 Uiso calc PR 0.514(6) 2 H
H20E -0.1320 0.6493 1.7960 0.094 Uiso calc PR 0.514(6) 2 H
H20F -0.1013 0.6968 1.8925 0.094 Uiso calc PR 0.514(6) 2 H

loop_
_atom_site_aniso_label
_atom_site_aniso_U_11
_atom_site_aniso_U_22
_atom_site_aniso_U_33
_atom_site_aniso_U_12
_atom_site_aniso_U_13
_atom_site_aniso_U_23
W1 0.02378(8) 0.01818(7) 0.02066(7) 0.00076(4) -0.00007(4) -0.00002(4)
O1 0.0757(19) 0.0329(13) 0.0342(13) -0.0012(13) 0.0128(13) -0.0093(11)
O2 0.0331(12) 0.0272(12) 0.0451(13) -0.0044(9) 0.0033(10) 0.0035(10)
O3 0.0351(13) 0.0338(12) 0.0368(12) 0.0103(10) 0.0031(10) 0.0077(10)
O4 0.0266(15) 0.0201(13) 0.0193(13) 0.000 -0.0012(11) 0.000
O5 0.0248(15) 0.0227(14) 0.0247(14) 0.000 0.0001(12) 0.000
N1 0.0286(14) 0.0297(14) 0.0276(12) 0.0014(10) 0.0033(10) 0.0057(11)
C1 0.0401(18) 0.0261(15) 0.0274(14) -0.0023(13) 0.0068(13) 0.0015(12)
C2 0.0274(15) 0.0230(14) 0.0266(14) 0.0049(11) -0.0026(12) 0.0005(11)
C3 0.0268(15) 0.0243(14) 0.0273(13) 0.0027(11) 0.0072(12) 0.0009(12)
C4 0.036(2) 0.040(3) 0.022(2) 0.000 -0.0041(18) 0.000
C5 0.022(2) 0.035(2) 0.035(2) 0.000 0.0028(18) 0.000
O6 0.0250(15) 0.0237(14) 0.0236(14) 0.000 -0.0048(12) 0.000
C6 0.031(2) 0.048(3) 0.035(2) 0.000 -0.009(2) 0.000
C7 0.048(4) 0.042(4) 0.028(3) -0.004(3) -0.004(3) 0.001(3)
C8 0.060(5) 0.170(9) 0.031(3) 0.000 0.001(3) 0.000
O7 0.050(3) 0.092(3) 0.0341(19) 0.000 0.0103(18) 0.000
C9 0.0311(17) 0.0326(17) 0.0447(19) 0.0017(13) 0.0043(15) 0.0073(15)
C10 0.035(2) 0.043(2) 0.067(3) -0.0010(16) -0.0100(18) 0.0077(19)
C11 0.0333(18) 0.0348(17) 0.0326(16) 0.0044(13) -0.0026(13) 0.0038(14)
C12 0.0315(18) 0.047(2) 0.055(2) 0.0012(15) -0.0003(17) 0.0057(19)
C13 0.046(2) 0.0340(18) 0.0343(18) 0.0044(14) 0.0075(15) -0.0007(14)
C14 0.061(3) 0.0295(18) 0.049(2) 0.0082(16) 0.0085(18) 0.0017(16)
C15 0.0347(18) 0.0316(17) 0.0368(18) -0.0026(13) 0.0019(13) 0.0124(14)
C16 0.054(2) 0.0292(18) 0.055(2) -0.0041(15) -0.0103(18) 0.0094(17)
N2 0.030(2) 0.059(3) 0.043(2) 0.000 0.0118(19) 0.000
C17 0.073(6) 0.071(6) 0.037(4) 0.034(5) 0.016(4) -0.002(4)
C18 0.067(7) 0.092(9) 0.042(5) 0.037(6) -0.012(5) -0.014(5)
C19 0.030(4) 0.042(4) 0.030(3) 0.002(3) 0.003(3) 0.004(3)
C20 0.062(9) 0.066(9) 0.054(11) 0.028(7) -0.012(8) 0.012(8)
N2A 0.030(2) 0.059(3) 0.043(2) 0.000 0.0118(19) 0.000
C17A 0.030(4) 0.038(4) 0.034(3) -0.009(3) 0.004(3) -0.001(3)
C18A 0.061(6) 0.041(4) 0.050(5) -0.014(4) 0.026(4) -0.016(4)
C19A 0.035(4) 0.055(5) 0.056(5) -0.004(3) 0.004(4) -0.015(4)
C20A 0.051(8) 0.058(8) 0.080(16) 0.008(6) 0.003(10) 0.021(10)

loop_
_atom_type_symbol
_atom_type_description
_atom_type_scat_dispersion_real
_atom_type_scat_dispersion_imag
_atom_type_scat_source
C C 0.0033 0.0016 'International Tables Vol C Tables 4.2.6.8 and 6.1.1.4'
H H 0.0000 0.0000 'International Tables Vol C Tables 4.2.6.8 and 6.1.1.4'
N N 0.0061 0.0033 'International Tables Vol C Tables 4.2.6.8 and 6.1.1.4'
O O 0.0106 0.0060 'International Tables Vol C Tables 4.2.6.8 and 6.1.1.4'
W W -0.8490 6.8722 'International Tables Vol C Tables 4.2.6.8 and 6.1.1.4'

loop_
_geom_angle_atom_site_label_1
_geom_angle_atom_site_label_2
_geom_angle_atom_site_label_3
_geom_angle_site_symmetry_1
_geom_angle_site_symmetry_3
_geom_angle
_geom_angle_publ_flag
C3 W1 C2 . . 86.30(12) ?
C3 W1 C1 . . 85.52(13) ?
C2 W1 C1 . . 85.97(13) ?
C3 W1 O6 . . 165.09(11) ?
C2 W1 O6 . . 104.47(11) ?
C1 W1 O6 . . 105.23(12) ?
C3 W1 O4 . . 99.24(11) ?
C2 W1 O4 . . 100.42(11) ?
C1 W1 O4 . . 172.22(11) ?
O6 W1 O4 . . 69.01(9) ?
C3 W1 O5 . . 99.61(11) ?
C2 W1 O5 . . 172.32(10) ?
C1 W1 O5 . . 99.30(11) ?
O6 W1 O5 . . 68.84(10) ?
O4 W1 O5 . . 73.92(9) ?
C4 O4 W1 . 7_575 121.34(15) y
C4 O4 W1 . . 121.34(15) ?
W1 O4 W1 7_575 . 96.11(11) y
C5 O5 W1 . . 123.97(13) y
C5 O5 W1 . 7_575 123.97(13) ?
W1 O5 W1 . 7_575 95.77(11) y
C13 N1 C9 . . 111.1(3) ?
C13 N1 C11 . . 111.4(2) ?
C9 N1 C11 . . 106.9(2) ?
C13 N1 C15 . . 105.7(3) ?
C9 N1 C15 . . 110.7(2) ?
C11 N1 C15 . . 111.1(2) ?
O1 C1 W1 . . 177.3(3) ?
O2 C2 W1 . . 178.7(3) ?
O3 C3 W1 . . 179.1(3) ?
O4 C4 H4A . . 109.5 ?
O4 C4 H4B . . 109.4 ?
H4A C4 H4B . . 109.2 ?
O5 C5 H5A . . 109.9 ?
O5 C5 H5B . . 108.6 ?
H5A C5 H5B . . 106.9 ?
C6 O6 W1 . 7_575 131.62(5) y
C6 O6 W1 . . 131.62(5) ?
W1 O6 W1 7_575 . 96.74(11) y
O6 C6 C7 . . 110.52(15) ?
O6 C6 H6A . . 109.5 ?
C7 C6 H6A . . 109.5 ?
O6 C6 H6B . . 109.5 ?
C7 C6 H6B . . 109.5 ?
H6A C6 H6B . . 108.1 ?
C8 C7 C6 . . 116.6 ?
C8 C7 H7A . . 108.2 ?
C6 C7 H7A . . 108.2 ?
C8 C7 H7B . . 108.2 ?
C6 C7 H7B . . 108.2 ?
H7A C7 H7B . . 107.3 ?
O7 C8 C7 . . 128.5 ?
O7 C8 H8A . . 105.2 ?
C7 C8 H8A . . 105.2 ?
O7 C8 H8B . . 105.2 ?
C7 C8 H8B . . 105.2 ?
H8A C8 H8B . . 105.9 ?
C8 O7 H7 . . 109.5 ?
C10 C9 N1 . . 115.6(3) ?
C10 C9 H9A . . 108.4 ?
N1 C9 H9A . . 108.4 ?
C10 C9 H9B . . 108.4 ?
N1 C9 H9B . . 108.4 ?
H9A C9 H9B . . 107.4 ?
C9 C10 H10A . . 109.5 ?
C9 C10 H10B . . 109.5 ?
H10A C10 H10B . . 109.5 ?
C9 C10 H10C . . 109.5 ?
H10A C10 H10C . . 109.5 ?
H10B C10 H10C . . 109.5 ?
C12 C11 N1 . . 115.7(3) ?
C12 C11 H11A . . 108.4 ?
N1 C11 H11A . . 108.4 ?
C12 C11 H11B . . 108.4 ?
N1 C11 H11B . . 108.4 ?
H11A C11 H11B . . 107.4 ?
C11 C12 H12A . . 109.5 ?
C11 C12 H12B . . 109.5 ?
H12A C12 H12B . . 109.5 ?
C11 C12 H12C . . 109.5 ?
H12A C12 H12C . . 109.5 ?
H12B C12 H12C . . 109.5 ?
N1 C13 C14 . . 114.4(3) ?
N1 C13 H13A . . 108.7 ?
C14 C13 H13A . . 108.7 ?
N1 C13 H13B . . 108.7 ?
C14 C13 H13B . . 108.7 ?
H13A C13 H13B . . 107.6 ?
C13 C14 H14A . . 109.5 ?
C13 C14 H14B . . 109.5 ?
H14A C14 H14B . . 109.5 ?
C13 C14 H14C . . 109.5 ?
H14A C14 H14C . . 109.5 ?
H14B C14 H14C . . 109.5 ?
C16 C15 N1 . . 114.5(3) ?
C16 C15 H15A . . 108.6 ?
N1 C15 H15A . . 108.6 ?
C16 C15 H15B . . 108.6 ?
N1 C15 H15B . . 108.6 ?
H15A C15 H15B . . 107.6 ?
C15 C16 H16A . . 109.5 ?
C15 C16 H16B . . 109.5 ?
H16A C16 H16B . . 109.5 ?
C15 C16 H16C . . 109.5 ?
H16A C16 H16C . . 109.5 ?
H16B C16 H16C . . 109.5 ?
C19 N2 C19 7_575 . 78.9(6) ?
C19 N2 C17 7_575 . 161.5(5) ?
C19 N2 C17 . . 119.1(5) ?
C19 N2 C17 7_575 7_575 119.1(5) ?
C19 N2 C17 . 7_575 161.5(5) ?
N2 C17 C18 . . 108.0(7) ?
N2 C17 H17A . . 110.1 ?
C18 C17 H17A . . 110.1 ?
N2 C17 H17B . . 110.1 ?
C18 C17 H17B . . 110.1 ?
H17A C17 H17B . . 108.4 ?
C17 C18 H18A . . 109.5 ?
C17 C18 H18B . . 109.5 ?
H18A C18 H18B . . 109.5 ?
C17 C18 H18C . . 109.5 ?
H18A C18 H18C . . 109.5 ?
H18B C18 H18C . . 109.5 ?
N2 C19 C20 . . 111.2(13) ?
N2 C19 H19A . . 109.4 ?
C20 C19 H19A . . 109.4 ?
N2 C19 H19B . . 109.4 ?
C20 C19 H19B . . 109.4 ?
H19A C19 H19B . . 108.0 ?
C19 C20 H20A . . 109.5 ?
C19 C20 H20B . . 109.5 ?
H20A C20 H20B . . 109.5 ?
C19 C20 H20C . . 109.5 ?
H20A C20 H20C . . 109.5 ?
H20B C20 H20C . . 109.5 ?
C18A C17A H17C . . 107.6 ?
C18A C17A H17D . . 107.6 ?
H17C C17A H17D . . 107.0 ?
C17A C18A H18D . . 109.5 ?
C17A C18A H18E . . 109.5 ?
H18D C18A H18E . . 109.5 ?
C17A C18A H18F . . 109.5 ?
H18D C18A H18F . . 109.5 ?
H18E C18A H18F . . 109.5 ?
C20A C19A H19C . . 108.2 ?
C20A C19A H19D . . 108.2 ?
H19C C19A H19D . . 107.3 ?
C19A C20A H20D . . 109.5 ?
C19A C20A H20E . . 109.5 ?
H20D C20A H20E . . 109.5 ?
C19A C20A H20F . . 109.5 ?
H20D C20A H20F . . 109.5 ?
H20E C20A H20F . . 109.5 ?

loop_
_geom_bond_atom_site_label_1
_geom_bond_atom_site_label_2
_geom_bond_site_symmetry_2
_geom_bond_distance
_geom_bond_publ_flag
W1 C3 . 1.926(3) ?
W1 C2 . 1.930(3) ?
W1 C1 . 1.933(3) ?
W1 O6 . 2.1844(18) y
W1 O4 . 2.1952(19) y
W1 O5 . 2.2010(19) y
O1 C1 . 1.193(4) ?
O2 C2 . 1.198(4) ?
O3 C3 . 1.201(4) ?
O4 C4 . 1.392(5) y
O4 W1 7_575 2.1952(19) y
O5 C5 . 1.411(5) y
O5 W1 7_575 2.2010(19) y
N1 C13 . 1.515(4) ?
N1 C9 . 1.516(4) ?
N1 C11 . 1.520(4) ?
N1 C15 . 1.530(4) ?
C4 H4A . 0.9599 ?
C4 H4B . 0.9600 ?
C5 H5A . 0.9600 ?
C5 H5B . 0.9587 ?
O6 C6 . 1.403(4) y
O6 W1 7_575 2.1844(18) y
C6 C7 . 1.5522 ?
C6 H6A . 0.9900 ?
C6 H6B . 0.9900 ?
C7 C8 . 1.4181 ?
C7 H7A . 0.9900 ?
C7 H7B . 0.9900 ?
C8 O7 . 1.389(4) ?
C8 H8A . 0.9900 ?
C8 H8B . 0.9900 ?
O7 H7 . 0.8400 ?
C9 C10 . 1.515(5) ?
C9 H9A . 0.9900 ?
C9 H9B . 0.9900 ?
C10 H10A . 0.9800 ?
C10 H10B . 0.9800 ?
C10 H10C . 0.9800 ?
C11 C12 . 1.505(5) ?
C11 H11A . 0.9900 ?
C11 H11B . 0.9900 ?
C12 H12A . 0.9800 ?
C12 H12B . 0.9800 ?
C12 H12C . 0.9800 ?
C13 C14 . 1.517(5) ?
C13 H13A . 0.9900 ?
C13 H13B . 0.9900 ?
C14 H14A . 0.9800 ?
C14 H14B . 0.9800 ?
C14 H14C . 0.9800 ?
C15 C16 . 1.524(5) ?
C15 H15A . 0.9900 ?
C15 H15B . 0.9900 ?
C16 H16A . 0.9800 ?
C16 H16B . 0.9800 ?
C16 H16C . 0.9800 ?
N2 C19 7_575 1.460(7) ?
N2 C19 . 1.460(7) ?
N2 C17 . 1.467(8) ?
N2 C17 7_575 1.467(8) ?
C17 C18 . 1.525(12) ?
C17 H17A . 0.9900 ?
C17 H17B . 0.9900 ?
C18 H18A . 0.9800 ?
C18 H18B . 0.9800 ?
C18 H18C . 0.9800 ?
C19 C20 . 1.53(3) ?
C19 H19A . 0.9900 ?
C19 H19B . 0.9900 ?
C20 H20A . 0.9800 ?
C20 H20B . 0.9800 ?
C20 H20C . 0.9800 ?
C17A C18A . 1.522(9) ?
C17A H17C . 0.9900 ?
C17A H17D . 0.9900 ?
C18A H18D . 0.9800 ?
C18A H18E . 0.9800 ?
C18A H18F . 0.9800 ?
C19A C20A . 1.50(3) ?
C19A H19C . 0.9900 ?
C19A H19D . 0.9900 ?
C20A H20D . 0.9800 ?
C20A H20E . 0.9800 ?
C20A H20F . 0.9800 ?

loop_
_geom_hbond_atom_site_label_D
_geom_hbond_atom_site_label_H
_geom_hbond_atom_site_label_A
_geom_hbond_distance_DH
_geom_hbond_distance_HA
_geom_hbond_distance_DA
_geom_hbond_angle_DHA
_geom_hbond_publ_flag
O7 H7 O5 0.84 2.02 2.838(4) 163 y
O7 H7 O6 0.84 2.48 3.077(4) 129 y
